data_4327075
loop_
_publ_author_name
'Cameron Jones'
'Simon J. Bonyhady'
'Nicole Holzmann'
'Gernot Frenking'
'Andreas Stasch'

_publ_section_title
;
 Preparation, Characterization, and Theoretical Analysis of Group 14
 Element(I) Dimers: A Case Study of Magnesium(I) Compounds as Reducing
 Agents in Inorganic Synthesis
;
_journal_name_full 'Inorganic Chemistry'
_journal_page_first 12315
_journal_page_last 12325
_journal_paper_doi 10.1021/ic200682p
_journal_volume 50
_journal_year 2011
_chemical_formula_sum 'C35 H48 N2'
_chemical_formula_weight 496.75
_chemical_name_systematic
; 
 ? 
;
_space_group_IT_number 2
_symmetry_cell_setting triclinic
_symmetry_space_group_name_Hall '-P 1'
_symmetry_space_group_name_H-M 'P -1'
_atom_sites_solution_hydrogens geom
_atom_sites_solution_primary direct
_atom_sites_solution_secondary difmap
_audit_creation_method SHELXL-97
_cell_angle_alpha 84.35(3)
_cell_angle_beta 80.53(3)
_cell_angle_gamma 71.89(3)
_cell_formula_units_Z 2
_cell_length_a 9.899(2)
_cell_length_b 10.533(2)
_cell_length_c 15.683(3)
_cell_measurement_temperature 173(2)
_cell_volume 1531.1(6)
_computing_structure_refinement 'SHELXL-97 (Sheldrick, 1997)'
_computing_structure_solution 'SHELXS-97 (Sheldrick, 1990)'
_diffrn_ambient_temperature 173(2)
_diffrn_measured_fraction_theta_full 0.994
_diffrn_measured_fraction_theta_max 0.994
_diffrn_measurement_device_type 'Nonius Kappa CCD'
_diffrn_radiation_monochromator graphite
_diffrn_radiation_source 'fine-focus sealed tube'
_diffrn_radiation_type MoK\a
_diffrn_radiation_wavelength 0.71073
_diffrn_reflns_av_R_equivalents 0.0355
_diffrn_reflns_av_sigmaI/netI 0.0528
_diffrn_reflns_limit_h_max 12
_diffrn_reflns_limit_h_min -12
_diffrn_reflns_limit_k_max 13
_diffrn_reflns_limit_k_min -13
_diffrn_reflns_limit_l_max 20
_diffrn_reflns_limit_l_min -20
_diffrn_reflns_number 12308
_diffrn_reflns_theta_full 27.00
_diffrn_reflns_theta_max 27.00
_diffrn_reflns_theta_min 3.01
_exptl_absorpt_coefficient_mu 0.062
_exptl_absorpt_correction_T_max 0.987
_exptl_absorpt_correction_T_min 0.971
_exptl_absorpt_correction_type multi-scan
_exptl_absorpt_process_details 'Sortav (Blessing, 1995)'
_exptl_crystal_colour colorless
_exptl_crystal_density_diffrn 1.078
_exptl_crystal_description block
_exptl_crystal_F_000 544
_exptl_crystal_size_max 0.50
_exptl_crystal_size_mid 0.35
_exptl_crystal_size_min 0.20
_refine_diff_density_max 0.192
_refine_diff_density_min -0.186
_refine_diff_density_rms 0.038
_refine_ls_extinction_method none
_refine_ls_goodness_of_fit_ref 1.027
_refine_ls_hydrogen_treatment constr
_refine_ls_matrix_type full
_refine_ls_number_parameters 345
_refine_ls_number_reflns 6652
_refine_ls_number_restraints 0
_refine_ls_restrained_S_all 1.027
_refine_ls_R_factor_all 0.0955
_refine_ls_R_factor_gt 0.0555
_refine_ls_shift/su_max 0.000
_refine_ls_shift/su_mean 0.000
_refine_ls_structure_factor_coef Fsqd
_refine_ls_weighting_details 'calc w=1/[\s^2^(Fo^2^)+(0.0679P)^2^+0.3155P] where P=(Fo^2^+2Fc^2^)/3'
_refine_ls_weighting_scheme calc
_refine_ls_wR_factor_gt 0.1300
_refine_ls_wR_factor_ref 0.1513
_reflns_number_gt 4373
_reflns_number_total 6652
_reflns_threshold_expression >2sigma(I)
_cod_data_source_file ic200682p_si_001_09.cif
_cod_data_source_block ButisoH
_cod_original_cell_volume 1531.1(5)
_cod_database_code 4327075

loop_
_symmetry_equiv_pos_as_xyz
'x, y, z'
'-x, -y, -z'

loop_
_atom_site_label
_atom_site_type_symbol
_atom_site_fract_x
_atom_site_fract_y
_atom_site_fract_z
_atom_site_U_iso_or_equiv
_atom_site_adp_type
_atom_site_occupancy
_atom_site_symmetry_multiplicity
_atom_site_calc_flag
_atom_site_refinement_flags
N1 N 0.87346(13) 0.12959(14) 0.18929(9) 0.0348(3) Uani 1 1 d .
H1 H 0.9627 0.0898 0.1672 0.042 Uiso 0.50 1 calc PR
C1 C 0.85469(16) 0.15692(15) 0.27252(11) 0.0325(4) Uani 1 1 d .
N2 N 0.96465(13) 0.14835(13) 0.31221(9) 0.0335(3) Uani 1 1 d .
H2 H 0.9501 0.1684 0.3668 0.040 Uiso 0.50 1 calc PR
C2 C 0.71128(16) 0.19388(15) 0.32748(10) 0.0316(4) Uani 1 1 d .
C3 C 0.60510(17) 0.13610(17) 0.32056(11) 0.0360(4) Uani 1 1 d .
H3 H 0.6188 0.0775 0.2754 0.043 Uiso 1 1 calc R
C4 C 0.47903(17) 0.16324(17) 0.37909(11) 0.0384(4) Uani 1 1 d .
H4 H 0.4086 0.1217 0.3735 0.046 Uiso 1 1 calc R
C5 C 0.45330(16) 0.24945(16) 0.44559(11) 0.0354(4) Uani 1 1 d .
C6 C 0.55823(18) 0.31099(17) 0.44892(11) 0.0387(4) Uani 1 1 d .
H6 H 0.5421 0.3740 0.4917 0.046 Uiso 1 1 calc R
C7 C 0.68458(17) 0.28331(16) 0.39210(11) 0.0367(4) Uani 1 1 d .
H7 H 0.7543 0.3260 0.3972 0.044 Uiso 1 1 calc R
C8 C 0.31832(18) 0.27831(19) 0.51344(12) 0.0441(4) Uani 1 1 d .
C9 C 0.2276(2) 0.4245(2) 0.49996(14) 0.0568(5) Uani 1 1 d .
H9A H 0.1413 0.4440 0.5432 0.085 Uiso 1 1 calc R
H9B H 0.1997 0.4388 0.4418 0.085 Uiso 1 1 calc R
H9C H 0.2841 0.4839 0.5062 0.085 Uiso 1 1 calc R
C10 C 0.2274(2) 0.1866(2) 0.50719(15) 0.0623(6) Uani 1 1 d .
H10A H 0.2856 0.0930 0.5139 0.093 Uiso 1 1 calc R
H10B H 0.1937 0.2023 0.4506 0.093 Uiso 1 1 calc R
H10C H 0.1446 0.2056 0.5530 0.093 Uiso 1 1 calc R
C11 C 0.3621(2) 0.2569(3) 0.60452(13) 0.0651(6) Uani 1 1 d .
H11A H 0.4255 0.1656 0.6121 0.098 Uiso 1 1 calc R
H11B H 0.2761 0.2708 0.6479 0.098 Uiso 1 1 calc R
H11C H 0.4127 0.3208 0.6118 0.098 Uiso 1 1 calc R
C12 C 0.77127(16) 0.15495(16) 0.13083(10) 0.0332(4) Uani 1 1 d .
C13 C 0.77885(17) 0.04782(17) 0.08121(11) 0.0373(4) Uani 1 1 d .
C14 C 0.6901(2) 0.0719(2) 0.01757(12) 0.0471(5) Uani 1 1 d .
H14 H 0.6946 0.0011 -0.0169 0.057 Uiso 1 1 calc R
C15 C 0.5954(2) 0.1973(2) 0.00368(13) 0.0517(5) Uani 1 1 d .
H15 H 0.5342 0.2118 -0.0393 0.062 Uiso 1 1 calc R
C16 C 0.59003(19) 0.30108(19) 0.05223(12) 0.0456(4) Uani 1 1 d .
H16 H 0.5245 0.3868 0.0421 0.055 Uiso 1 1 calc R
C17 C 0.67801(17) 0.28396(17) 0.11591(11) 0.0372(4) Uani 1 1 d .
C18 C 0.88294(19) -0.09029(18) 0.09668(12) 0.0432(4) Uani 1 1 d .
H18 H 0.9766 -0.0774 0.1032 0.052 Uiso 1 1 calc R
C19 C 0.9119(2) -0.1820(2) 0.02202(14) 0.0604(6) Uani 1 1 d .
H19A H 0.9904 -0.2632 0.0320 0.091 Uiso 1 1 calc R
H19B H 0.9387 -0.1356 -0.0323 0.091 Uiso 1 1 calc R
H19C H 0.8251 -0.2062 0.0185 0.091 Uiso 1 1 calc R
C20 C 0.8330(2) -0.15935(19) 0.18027(13) 0.0532(5) Uani 1 1 d .
H20A H 0.8211 -0.1031 0.2288 0.080 Uiso 1 1 calc R
H20B H 0.9048 -0.2458 0.1897 0.080 Uiso 1 1 calc R
H20C H 0.7412 -0.1736 0.1761 0.080 Uiso 1 1 calc R
C21 C 0.67578(18) 0.40586(16) 0.16106(12) 0.0399(4) Uani 1 1 d .
H21 H 0.7398 0.3742 0.2068 0.048 Uiso 1 1 calc R
C22 C 0.7370(2) 0.5011(2) 0.09708(14) 0.0534(5) Uani 1 1 d .
H22A H 0.8359 0.4541 0.0729 0.080 Uiso 1 1 calc R
H22B H 0.7359 0.5786 0.1273 0.080 Uiso 1 1 calc R
H22C H 0.6782 0.5313 0.0502 0.080 Uiso 1 1 calc R
C23 C 0.5257(2) 0.4794(2) 0.20555(15) 0.0565(5) Uani 1 1 d .
H23A H 0.5314 0.5511 0.2388 0.085 Uiso 1 1 calc R
H23B H 0.4874 0.4163 0.2446 0.085 Uiso 1 1 calc R
H23C H 0.4622 0.5177 0.1617 0.085 Uiso 1 1 calc R
C24 C 1.10788(16) 0.10646(17) 0.26697(11) 0.0336(4) Uani 1 1 d .
C25 C 1.18904(17) -0.02823(17) 0.27616(11) 0.0387(4) Uani 1 1 d .
C26 C 1.33124(18) -0.06649(19) 0.23610(13) 0.0466(5) Uani 1 1 d .
H26 H 1.3882 -0.1571 0.2419 0.056 Uiso 1 1 calc R
C27 C 1.39042(18) 0.0252(2) 0.18821(13) 0.0493(5) Uani 1 1 d .
H27 H 1.4875 -0.0026 0.1614 0.059 Uiso 1 1 calc R
C28 C 1.30854(18) 0.15750(19) 0.17916(12) 0.0437(4) Uani 1 1 d .
H28 H 1.3503 0.2196 0.1457 0.052 Uiso 1 1 calc R
C29 C 1.16641(17) 0.20134(17) 0.21805(11) 0.0361(4) Uani 1 1 d .
C30 C 1.12487(19) -0.12792(18) 0.33150(13) 0.0482(5) Uani 1 1 d .
H30 H 1.0187 -0.0947 0.3313 0.058 Uiso 1 1 calc R
C31 C 1.1777(3) -0.2671(2) 0.2972(2) 0.1044(11) Uani 1 1 d .
H31A H 1.1683 -0.2613 0.2356 0.157 Uiso 1 1 calc R
H31B H 1.1201 -0.3218 0.3291 0.157 Uiso 1 1 calc R
H31C H 1.2787 -0.3082 0.3047 0.157 Uiso 1 1 calc R
C32 C 1.1511(3) -0.1300(3) 0.42425(17) 0.0889(9) Uani 1 1 d .
H32A H 1.2546 -0.1607 0.4267 0.133 Uiso 1 1 calc R
H32B H 1.1055 -0.1909 0.4604 0.133 Uiso 1 1 calc R
H32C H 1.1101 -0.0397 0.4457 0.133 Uiso 1 1 calc R
C33 C 1.07636(19) 0.34626(17) 0.21059(12) 0.0420(4) Uani 1 1 d .
H33 H 0.9781 0.3474 0.2019 0.050 Uiso 1 1 calc R
C34 C 1.1328(2) 0.4270(2) 0.13414(14) 0.0561(5) Uani 1 1 d .
H34A H 1.2244 0.4365 0.1440 0.084 Uiso 1 1 calc R
H34B H 1.0630 0.5158 0.1288 0.084 Uiso 1 1 calc R
H34C H 1.1471 0.3804 0.0808 0.084 Uiso 1 1 calc R
C35 C 1.0611(3) 0.4151(2) 0.29418(14) 0.0620(6) Uani 1 1 d .
H35A H 1.0239 0.3640 0.3430 0.093 Uiso 1 1 calc R
H35B H 0.9944 0.5057 0.2904 0.093 Uiso 1 1 calc R
H35C H 1.1551 0.4199 0.3030 0.093 Uiso 1 1 calc R

loop_
_atom_site_aniso_label
_atom_site_aniso_U_11
_atom_site_aniso_U_22
_atom_site_aniso_U_33
_atom_site_aniso_U_23
_atom_site_aniso_U_13
_atom_site_aniso_U_12
N1 0.0284(7) 0.0422(8) 0.0320(8) -0.0074(6) -0.0023(6) -0.0071(6)
C1 0.0314(8) 0.0272(8) 0.0367(10) 0.0001(7) -0.0012(7) -0.0082(6)
N2 0.0301(7) 0.0381(7) 0.0313(8) -0.0023(6) -0.0027(6) -0.0093(6)
C2 0.0309(8) 0.0312(8) 0.0308(9) 0.0012(7) -0.0040(6) -0.0075(6)
C3 0.0365(9) 0.0382(9) 0.0337(9) -0.0059(7) -0.0016(7) -0.0124(7)
C4 0.0343(9) 0.0422(10) 0.0416(10) -0.0043(8) -0.0043(7) -0.0154(7)
C5 0.0306(8) 0.0385(9) 0.0351(9) -0.0019(7) -0.0030(7) -0.0081(7)
C6 0.0391(9) 0.0411(9) 0.0352(10) -0.0100(8) -0.0006(7) -0.0111(7)
C7 0.0334(8) 0.0392(9) 0.0386(10) -0.0056(8) -0.0023(7) -0.0130(7)
C8 0.0367(9) 0.0554(11) 0.0384(10) -0.0060(9) 0.0032(8) -0.0143(8)
C9 0.0410(10) 0.0643(13) 0.0571(13) -0.0201(10) 0.0020(9) -0.0040(9)
C10 0.0475(11) 0.0755(15) 0.0640(14) -0.0127(11) 0.0155(10) -0.0280(11)
C11 0.0605(13) 0.0931(17) 0.0381(12) -0.0015(11) 0.0067(10) -0.0254(12)
C12 0.0282(8) 0.0430(9) 0.0284(9) -0.0003(7) -0.0011(6) -0.0124(7)
C13 0.0389(9) 0.0437(10) 0.0317(9) -0.0029(8) -0.0004(7) -0.0180(8)
C14 0.0544(11) 0.0553(12) 0.0392(11) -0.0068(9) -0.0091(9) -0.0248(9)
C15 0.0536(11) 0.0650(13) 0.0431(11) 0.0025(10) -0.0201(9) -0.0224(10)
C16 0.0432(10) 0.0507(11) 0.0435(11) 0.0063(9) -0.0130(8) -0.0139(8)
C17 0.0334(8) 0.0455(10) 0.0332(9) 0.0012(8) -0.0024(7) -0.0147(7)
C18 0.0446(10) 0.0433(10) 0.0412(11) -0.0075(8) -0.0012(8) -0.0132(8)
C19 0.0744(14) 0.0547(12) 0.0477(13) -0.0124(10) 0.0072(10) -0.0184(11)
C20 0.0629(12) 0.0428(11) 0.0469(12) -0.0029(9) -0.0015(9) -0.0088(9)
C21 0.0390(9) 0.0372(9) 0.0417(10) 0.0011(8) -0.0078(8) -0.0090(7)
C22 0.0588(12) 0.0488(11) 0.0571(13) 0.0090(10) -0.0158(10) -0.0220(9)
C23 0.0457(11) 0.0515(12) 0.0655(14) -0.0083(10) -0.0053(10) -0.0046(9)
C24 0.0288(8) 0.0425(9) 0.0307(9) -0.0065(7) -0.0053(7) -0.0105(7)
C25 0.0317(8) 0.0418(10) 0.0427(10) -0.0052(8) -0.0085(7) -0.0085(7)
C26 0.0344(9) 0.0499(11) 0.0527(12) -0.0112(9) -0.0081(8) -0.0050(8)
C27 0.0291(9) 0.0679(13) 0.0492(12) -0.0131(10) -0.0023(8) -0.0108(9)
C28 0.0362(9) 0.0573(11) 0.0414(11) -0.0053(9) -0.0030(8) -0.0201(9)
C29 0.0341(8) 0.0438(9) 0.0341(9) -0.0040(7) -0.0074(7) -0.0150(7)
C30 0.0376(9) 0.0396(10) 0.0655(13) 0.0043(9) -0.0112(9) -0.0088(8)
C31 0.0878(19) 0.0460(14) 0.169(3) -0.0171(17) 0.019(2) -0.0213(13)
C32 0.0869(18) 0.125(2) 0.0730(18) 0.0401(16) -0.0293(14) -0.0622(17)
C33 0.0416(9) 0.0434(10) 0.0439(11) -0.0016(8) -0.0047(8) -0.0179(8)
C34 0.0660(13) 0.0520(12) 0.0532(13) 0.0036(10) -0.0052(10) -0.0252(10)
C35 0.0819(15) 0.0471(12) 0.0557(13) -0.0086(10) -0.0011(11) -0.0202(11)

loop_
_atom_type_symbol
_atom_type_description
_atom_type_scat_dispersion_real
_atom_type_scat_dispersion_imag
_atom_type_scat_source
C C 0.0033 0.0016 'International Tables Vol C Tables 4.2.6.8 and 6.1.1.4'
H H 0.0000 0.0000 'International Tables Vol C Tables 4.2.6.8 and 6.1.1.4'
N N 0.0061 0.0033 'International Tables Vol C Tables 4.2.6.8 and 6.1.1.4'

loop_
_geom_angle_atom_site_label_1
_geom_angle_atom_site_label_2
_geom_angle_atom_site_label_3
_geom_angle
C1 N1 C12 129.91(13)
C1 N1 H1 115.0
C12 N1 H1 115.0
N2 C1 N1 121.11(14)
N2 C1 C2 115.54(14)
N1 C1 C2 123.31(14)
C1 N2 C24 120.28(14)
C1 N2 H2 119.9
C24 N2 H2 119.9
C7 C2 C3 117.92(14)
C7 C2 C1 119.22(14)
C3 C2 C1 122.74(14)
C4 C3 C2 120.65(16)
C4 C3 H3 119.7
C2 C3 H3 119.7
C5 C4 C3 121.79(15)
C5 C4 H4 119.1
C3 C4 H4 119.1
C4 C5 C6 116.60(15)
C4 C5 C8 123.51(15)
C6 C5 C8 119.90(15)
C7 C6 C5 122.08(16)
C7 C6 H6 119.0
C5 C6 H6 119.0
C6 C7 C2 120.87(15)
C6 C7 H7 119.6
C2 C7 H7 119.6
C10 C8 C5 112.04(15)
C10 C8 C11 108.15(18)
C5 C8 C11 109.53(15)
C10 C8 C9 109.09(16)
C5 C8 C9 108.87(15)
C11 C8 C9 109.11(17)
C8 C9 H9A 109.5
C8 C9 H9B 109.5
H9A C9 H9B 109.5
C8 C9 H9C 109.5
H9A C9 H9C 109.5
H9B C9 H9C 109.5
C8 C10 H10A 109.5
C8 C10 H10B 109.5
H10A C10 H10B 109.5
C8 C10 H10C 109.5
H10A C10 H10C 109.5
H10B C10 H10C 109.5
C8 C11 H11A 109.5
C8 C11 H11B 109.5
H11A C11 H11B 109.5
C8 C11 H11C 109.5
H11A C11 H11C 109.5
H11B C11 H11C 109.5
C17 C12 C13 121.21(15)
C17 C12 N1 121.84(15)
C13 C12 N1 116.58(14)
C14 C13 C12 118.35(16)
C14 C13 C18 121.10(16)
C12 C13 C18 120.54(15)
C15 C14 C13 121.05(17)
C15 C14 H14 119.5
C13 C14 H14 119.5
C16 C15 C14 119.89(17)
C16 C15 H15 120.1
C14 C15 H15 120.1
C15 C16 C17 121.80(18)
C15 C16 H16 119.1
C17 C16 H16 119.1
C16 C17 C12 117.65(16)
C16 C17 C21 118.72(16)
C12 C17 C21 123.50(15)
C20 C18 C13 111.67(15)
C20 C18 C19 109.48(15)
C13 C18 C19 113.74(16)
C20 C18 H18 107.2
C13 C18 H18 107.2
C19 C18 H18 107.2
C18 C19 H19A 109.5
C18 C19 H19B 109.5
H19A C19 H19B 109.5
C18 C19 H19C 109.5
H19A C19 H19C 109.5
H19B C19 H19C 109.5
C18 C20 H20A 109.5
C18 C20 H20B 109.5
H20A C20 H20B 109.5
C18 C20 H20C 109.5
H20A C20 H20C 109.5
H20B C20 H20C 109.5
C17 C21 C23 112.48(15)
C17 C21 C22 110.48(15)
C23 C21 C22 110.77(16)
C17 C21 H21 107.6
C23 C21 H21 107.6
C22 C21 H21 107.6
C21 C22 H22A 109.5
C21 C22 H22B 109.5
H22A C22 H22B 109.5
C21 C22 H22C 109.5
H22A C22 H22C 109.5
H22B C22 H22C 109.5
C21 C23 H23A 109.5
C21 C23 H23B 109.5
H23A C23 H23B 109.5
C21 C23 H23C 109.5
H23A C23 H23C 109.5
H23B C23 H23C 109.5
C25 C24 C29 121.58(15)
C25 C24 N2 118.55(15)
C29 C24 N2 119.80(14)
C26 C25 C24 118.15(16)
C26 C25 C30 121.21(16)
C24 C25 C30 120.59(15)
C27 C26 C25 121.04(17)
C27 C26 H26 119.5
C25 C26 H26 119.5
C26 C27 C28 120.10(16)
C26 C27 H27 120.0
C28 C27 H27 120.0
C27 C28 C29 121.30(17)
C27 C28 H28 119.3
C29 C28 H28 119.3
C28 C29 C24 117.82(16)
C28 C29 C33 122.01(16)
C24 C29 C33 120.15(14)
C32 C30 C31 111.5(2)
C32 C30 C25 109.58(17)
C31 C30 C25 113.54(18)
C32 C30 H30 107.3
C31 C30 H30 107.3
C25 C30 H30 107.3
C30 C31 H31A 109.5
C30 C31 H31B 109.5
H31A C31 H31B 109.5
C30 C31 H31C 109.5
H31A C31 H31C 109.5
H31B C31 H31C 109.5
C30 C32 H32A 109.5
C30 C32 H32B 109.5
H32A C32 H32B 109.5
C30 C32 H32C 109.5
H32A C32 H32C 109.5
H32B C32 H32C 109.5
C29 C33 C35 110.70(16)
C29 C33 C34 114.05(15)
C35 C33 C34 109.48(15)
C29 C33 H33 107.4
C35 C33 H33 107.4
C34 C33 H33 107.4
C33 C34 H34A 109.5
C33 C34 H34B 109.5
H34A C34 H34B 109.5
C33 C34 H34C 109.5
H34A C34 H34C 109.5
H34B C34 H34C 109.5
C33 C35 H35A 109.5
C33 C35 H35B 109.5
H35A C35 H35B 109.5
C33 C35 H35C 109.5
H35A C35 H35C 109.5
H35B C35 H35C 109.5

loop_
_geom_bond_atom_site_label_1
_geom_bond_atom_site_label_2
_geom_bond_distance
N1 C1 1.335(2)
N1 C12 1.423(2)
N1 H1 0.8800
C1 N2 1.316(2)
C1 C2 1.493(2)
N2 C24 1.432(2)
N2 H2 0.8800
C2 C7 1.389(2)
C2 C3 1.391(2)
C3 C4 1.391(2)
C3 H3 0.9500
C4 C5 1.390(2)
C4 H4 0.9500
C5 C6 1.395(2)
C5 C8 1.534(2)
C6 C7 1.379(2)
C6 H6 0.9500
C7 H7 0.9500
C8 C10 1.531(3)
C8 C11 1.536(3)
C8 C9 1.536(3)
C9 H9A 0.9800
C9 H9B 0.9800
C9 H9C 0.9800
C10 H10A 0.9800
C10 H10B 0.9800
C10 H10C 0.9800
C11 H11A 0.9800
C11 H11B 0.9800
C11 H11C 0.9800
C12 C17 1.408(2)
C12 C13 1.409(2)
C13 C14 1.390(2)
C13 C18 1.522(3)
C14 C15 1.383(3)
C14 H14 0.9500
C15 C16 1.375(3)
C15 H15 0.9500
C16 C17 1.393(2)
C16 H16 0.9500
C17 C21 1.519(2)
C18 C20 1.521(3)
C18 C19 1.526(3)
C18 H18 1.0000
C19 H19A 0.9800
C19 H19B 0.9800
C19 H19C 0.9800
C20 H20A 0.9800
C20 H20B 0.9800
C20 H20C 0.9800
C21 C23 1.531(3)
C21 C22 1.536(3)
C21 H21 1.0000
C22 H22A 0.9800
C22 H22B 0.9800
C22 H22C 0.9800
C23 H23A 0.9800
C23 H23B 0.9800
C23 H23C 0.9800
C24 C25 1.403(2)
C24 C29 1.409(2)
C25 C26 1.395(2)
C25 C30 1.521(3)
C26 C27 1.380(3)
C26 H26 0.9500
C27 C28 1.384(3)
C27 H27 0.9500
C28 C29 1.391(2)
C28 H28 0.9500
C29 C33 1.514(2)
C30 C32 1.516(3)
C30 C31 1.516(3)
C30 H30 1.0000
C31 H31A 0.9800
C31 H31B 0.9800
C31 H31C 0.9800
C32 H32A 0.9800
C32 H32B 0.9800
C32 H32C 0.9800
C33 C35 1.524(3)
C33 C34 1.532(3)
C33 H33 1.0000
C34 H34A 0.9800
C34 H34B 0.9800
C34 H34C 0.9800
C35 H35A 0.9800
C35 H35B 0.9800
C35 H35C 0.9800
